data_8104363
loop_
_publ_author_name
'Baerlocher, C.'
'Barrer, R.M.'

_publ_section_title
;
 The crystal structure of synthetic zeolite F
;
_journal_name_full
;
Zeitschrift fuer Kristallographie, Kristallgeometrie, Kristallphysik, 
Kristallchemie (-144,1977)
;
_journal_page_first 10
_journal_page_last 26
_journal_volume 140
_journal_year 1974
_chemical_formula_sum 'Al10 O45.44 Rb9.8 Si10'
_chemical_name_systematic 'Rb9.8 (Al10 Si10 O40) (H2 O)13'
_space_group_IT_number 23
_symmetry_space_group_name_Hall 'I 2 2'
_symmetry_space_group_name_H-M 'I 2 2 2'
_cell_angle_alpha 90
_cell_angle_beta 90
_cell_angle_gamma 90
_cell_formula_units_Z 1
_cell_length_a 9.978
_cell_length_b 9.978
_cell_length_c 13.215
_cell_volume 1315.692
_citation_journal_id_ASTM ZEKGAX
_cod_data_source_file Baerlocher_ZEKGAX_1974_249.cif
_cod_data_source_block Al10O45.44Rb9.8Si10
_cod_database_code 8104363

loop_
_symmetry_equiv_pos_as_xyz
x,y,z
-x,-y,z
x,-y,-z
-x,y,-z
x+1/2,y+1/2,z+1/2
-x+1/2,-y+1/2,z+1/2
x+1/2,-y+1/2,-z+1/2
-x+1/2,y+1/2,-z+1/2

loop_
_atom_site_label
_atom_site_type_symbol
_atom_site_fract_x
_atom_site_fract_y
_atom_site_fract_z
_atom_site_occupancy
_atom_site_U_iso_or_equiv
Rb2 Rb+1 0 0 0.331 0.26 0.0
Si1 Si+4 0.5 0 0 0.5 0.0
Al4 Al+3 0.3755 0.144 0.1865 0.5 0.0
O6 O-2 0.147 0.098 0.012 0.38 0.0
Al3 Al+3 0.356 -0.1245 0.3135 0.5 0.0
O5 O-2 0.254 0.254 0.182 1 0.0
Si2 Si+4 0.5 0 0.5 0.5 0.0
Al2 Al+3 0.5 0 0.5 0.5 0.0
Rb3 Rb+1 0.1225 0.165 0.4455 0.18 0.0
Si4 Si+4 0.3755 0.144 0.1865 0.5 0.0
Si3 Si+4 0.356 -0.1245 0.3135 0.5 0.0
Al1 Al+3 0.5 0 0 0.5 0.0
O2 O-2 0.424 0.8855 0.4235 1 0.0
O4 O-2 0.496 0.206 0.2595 1 0.0
O3 O-2 0.294 -0.004 0.2405 1 0.0
O1 O-2 0.3855 0.076 0.0765 1 0.0
Rb4 Rb+1 0.219 0.225 0.4335 0.34 0.0
Rb1 Rb+1 0 0 0.205 0.49 0.0
O7 O-2 0.43 0.46 0.04 0.3 0.0
Rb5 Rb+1 0.323 0.3195 0.428 0.33 0.0
